data_7120944
loop_
_publ_author_name
'Su, Yuan'
'Xu, Jia'
'Shi, Qin'
'Yu, Lian'
'Cai, Ting'

_publ_section_title
;
 Polymorphism of griseofulvin: concomitant crystallization from the melt
 and a single crystal structure of a metastable polymorph with anomalously
 large thermal expansion.
;
_journal_issue 4
_journal_name_full 'Chemical communications (Cambridge, England)'
_journal_page_first 358
_journal_page_last 361
_journal_paper_doi 10.1039/c7cc07744k
_journal_volume 54
_journal_year 2018
_chemical_absolute_configuration ad
_chemical_formula_sum 'C17 H17 Cl N0 O6'
_chemical_formula_weight 352.76
_chemical_melting_point 486
_chemical_name_systematic griseofulvin
_space_group_crystal_system orthorhombic
_space_group_IT_number 19
_space_group_name_Hall 'P 2ac 2ab'
_space_group_name_H-M_alt 'P 21 21 21'
_symmetry_space_group_name_Hall 'P 2ac 2ab'
_symmetry_space_group_name_H-M 'P 21 21 21'
_atom_sites_solution_hydrogens geom
_audit_creation_method SHELXL-2016/6
_audit_update_record
;
2017-11-10 deposited with the CCDC.
2017-12-01 downloaded from the CCDC.
;
_cell_angle_alpha 90
_cell_angle_beta 90
_cell_angle_gamma 90
_cell_formula_units_Z 8
_cell_length_a 11.5984(5)
_cell_length_b 11.9524(6)
_cell_length_c 23.3284(12)
_cell_measurement_reflns_used 9892
_cell_measurement_temperature 100(2)
_cell_measurement_theta_max 27.51
_cell_measurement_theta_min 2.44
_cell_volume 3234.0(3)
_computing_cell_refinement 'Bruker SAINT'
_computing_data_collection 'Bruker APEX2'
_computing_data_reduction 'Bruker SAINT'
_computing_molecular_graphics 'Bruker SHELXTL'
_computing_publication_material 'Bruker SHELXTL'
_computing_structure_refinement 'SHELXL-2016/6 (Sheldrick, 2016)'
_computing_structure_solution 'SHELXT 2014/4 (Sheldrick, 2014)'
_diffrn_ambient_temperature 100(2)
_diffrn_measured_fraction_theta_full 0.997
_diffrn_measured_fraction_theta_max 0.996
_diffrn_measurement_device_type 'Bruker APEX-II CCD'
_diffrn_measurement_method '\f and \w scans'
_diffrn_radiation_type MoK\a
_diffrn_radiation_wavelength 0.71073
_diffrn_reflns_av_R_equivalents 0.0427
_diffrn_reflns_av_unetI/netI 0.0359
_diffrn_reflns_Laue_measured_fraction_full 0.997
_diffrn_reflns_Laue_measured_fraction_max 0.996
_diffrn_reflns_limit_h_max 15
_diffrn_reflns_limit_h_min -13
_diffrn_reflns_limit_k_max 14
_diffrn_reflns_limit_k_min -15
_diffrn_reflns_limit_l_max 25
_diffrn_reflns_limit_l_min -30
_diffrn_reflns_number 28444
_diffrn_reflns_point_group_measured_fraction_full 0.997
_diffrn_reflns_point_group_measured_fraction_max 0.996
_diffrn_reflns_theta_full 25.242
_diffrn_reflns_theta_max 27.569
_diffrn_reflns_theta_min 2.440
_exptl_absorpt_coefficient_mu 0.267
_exptl_crystal_density_diffrn 1.449
_exptl_crystal_F_000 1472
_exptl_crystal_recrystallization_method 'From the Melt'
_exptl_crystal_size_max 0.220
_exptl_crystal_size_mid 0.210
_exptl_crystal_size_min 0.180
_refine_diff_density_max 0.373
_refine_diff_density_min -0.348
_refine_diff_density_rms 0.053
_refine_ls_abs_structure_details
;
 Flack x determined using 2975 quotients [(I+)-(I-)]/[(I+)+(I-)]
 (Parsons, Flack and Wagner, Acta Cryst. B69 (2013) 249-259).
;
_refine_ls_abs_structure_Flack 0.056(18)
_refine_ls_extinction_method none
_refine_ls_goodness_of_fit_ref 1.097
_refine_ls_hydrogen_treatment constr
_refine_ls_matrix_type full
_refine_ls_number_parameters 441
_refine_ls_number_reflns 7453
_refine_ls_number_restraints 0
_refine_ls_restrained_S_all 1.097
_refine_ls_R_factor_all 0.0385
_refine_ls_R_factor_gt 0.0361
_refine_ls_shift/su_max 0.001
_refine_ls_shift/su_mean 0.000
_refine_ls_structure_factor_coef Fsqd
_refine_ls_weighting_details 'w=1/[\s^2^(Fo^2^)+(0.0363P)^2^+1.8841P] where P=(Fo^2^+2Fc^2^)/3'
_refine_ls_weighting_scheme calc
_refine_ls_wR_factor_gt 0.0909
_refine_ls_wR_factor_ref 0.0920
_reflns_Friedel_coverage 0.789
_reflns_Friedel_fraction_full 0.997
_reflns_Friedel_fraction_max 0.997
_reflns_number_gt 7110
_reflns_number_total 7453
_reflns_threshold_expression 'I > 2\s(I)'
_cod_data_source_file c7cc07744k2.cif
_cod_data_source_block A_a
_cod_depositor_comments 'Adding full bibliography for 7120941--7120946.cif.'
_cod_database_code 7120944
_shelx_shelxl_version_number 2016/6
_shelx_space_group_comment
;
The symmetry employed for this shelxl refinement is uniquely defined
by the following loop, which should always be used as a source of
symmetry information in preference to the above space-group names.
They are only intended as comments.
;
_shelx_estimated_absorpt_t_min 0.944
_shelx_estimated_absorpt_t_max 0.954

loop_
_space_group_symop_operation_xyz
'x, y, z'
'-x+1/2, -y, z+1/2'
'-x, y+1/2, -z+1/2'
'x+1/2, -y+1/2, -z'

loop_
_atom_site_label
_atom_site_type_symbol
_atom_site_fract_x
_atom_site_fract_y
_atom_site_fract_z
_atom_site_U_iso_or_equiv
_atom_site_adp_type
_atom_site_occupancy
_atom_site_site_symmetry_order
_atom_site_calc_flag
_atom_site_refinement_flags_posn
_atom_site_refinement_flags_adp
C1 C 0.5783(3) 0.6784(2) 0.33290(13) 0.0216(6) Uani 1 1 d . .
H1A H 0.509344 0.706262 0.313276 0.032 Uiso 1 1 calc R U
H1B H 0.645613 0.721736 0.320560 0.032 Uiso 1 1 calc R U
H1C H 0.568393 0.686233 0.374422 0.032 Uiso 1 1 calc R U
C2 C 0.2125(2) 0.5771(2) 0.42249(13) 0.0161(5) Uani 1 1 d . .
H2A H 0.267340 0.610603 0.449433 0.024 Uiso 1 1 calc R U
H2B H 0.134154 0.583868 0.437872 0.024 Uiso 1 1 calc R U
H2C H 0.217117 0.616069 0.385600 0.024 Uiso 1 1 calc R U
C3 C 0.3386(2) 0.4377(2) 0.38594(11) 0.0127(5) Uani 1 1 d . .
C4 C 0.4168(2) 0.5188(2) 0.36783(12) 0.0147(5) Uani 1 1 d . .
H4 H 0.402949 0.595369 0.376243 0.018 Uiso 1 1 calc R U
C5 C 0.5156(2) 0.4879(2) 0.33732(12) 0.0142(5) Uani 1 1 d . .
C6 C 0.5376(2) 0.3753(2) 0.32356(12) 0.0135(5) Uani 1 1 d . .
C7 C 0.3618(2) 0.3237(2) 0.37428(11) 0.0133(5) Uani 1 1 d . .
C8 C 0.3083(2) 0.2187(2) 0.39205(12) 0.0127(5) Uani 1 1 d . .
C9 C 0.4604(2) 0.2966(2) 0.34270(11) 0.0137(5) Uani 1 1 d . .
C10 C 0.3889(2) 0.1252(2) 0.36744(12) 0.0125(5) Uani 1 1 d . .
C11 C 0.4577(2) 0.0744(2) 0.41624(12) 0.0141(5) Uani 1 1 d . .
C12 C 0.5915(3) 0.1214(3) 0.48933(13) 0.0220(6) Uani 1 1 d . .
H12A H 0.540194 0.097764 0.520445 0.033 Uiso 1 1 calc R U
H12B H 0.637743 0.185360 0.502018 0.033 Uiso 1 1 calc R U
H12C H 0.642649 0.059377 0.478919 0.033 Uiso 1 1 calc R U
C13 C 0.4521(2) -0.0346(2) 0.43089(13) 0.0185(6) Uani 1 1 d . .
H13 H 0.502108 -0.062680 0.459741 0.022 Uiso 1 1 calc R U
C14 C 0.3706(3) -0.1101(2) 0.40322(13) 0.0188(6) Uani 1 1 d . .
C15 C 0.2809(2) -0.0575(2) 0.36564(13) 0.0193(6) Uani 1 1 d . .
H15A H 0.217328 -0.029044 0.389946 0.023 Uiso 1 1 calc R U
H15B H 0.248516 -0.115291 0.339857 0.023 Uiso 1 1 calc R U
C16 C 0.3284(2) 0.0393(2) 0.32921(12) 0.0148(5) Uani 1 1 d . .
H16 H 0.388145 0.007131 0.303053 0.018 Uiso 1 1 calc R U
C17 C 0.2342(3) 0.0907(3) 0.29138(13) 0.0211(6) Uani 1 1 d . .
H17A H 0.167911 0.111241 0.315193 0.032 Uiso 1 1 calc R U
H17B H 0.210085 0.036080 0.262436 0.032 Uiso 1 1 calc R U
H17C H 0.264433 0.157627 0.272319 0.032 Uiso 1 1 calc R U
C18 C 0.5493(3) 1.1605(3) 0.67948(15) 0.0288(7) Uani 1 1 d . .
H18A H 0.575611 1.170401 0.639876 0.043 Uiso 1 1 calc R U
H18B H 0.598656 1.204048 0.705279 0.043 Uiso 1 1 calc R U
H18C H 0.469468 1.186504 0.682923 0.043 Uiso 1 1 calc R U
C19 C 0.4871(3) 0.9724(2) 0.66621(13) 0.0191(6) Uani 1 1 d . .
C20 C 0.4023(2) 1.0045(2) 0.62674(13) 0.0177(6) Uani 1 1 d . .
H20 H 0.388920 1.081570 0.619424 0.021 Uiso 1 1 calc R U
C21 C 0.3374(2) 0.9236(2) 0.59812(12) 0.0161(5) Uani 1 1 d . .
C22 C 0.3596(2) 0.8099(2) 0.60933(12) 0.0150(5) Uani 1 1 d . .
C23 C 0.4444(2) 0.7812(2) 0.64898(12) 0.0157(5) Uani 1 1 d . .
C24 C 0.5079(2) 0.8589(2) 0.67834(12) 0.0173(6) Uani 1 1 d . .
C25 C 0.2341(3) 1.0620(2) 0.54634(15) 0.0251(7) Uani 1 1 d . .
H25A H 0.209192 1.101261 0.581078 0.038 Uiso 1 1 calc R U
H25B H 0.173772 1.067659 0.517051 0.038 Uiso 1 1 calc R U
H25C H 0.305272 1.095984 0.531917 0.038 Uiso 1 1 calc R U
C26 C 0.3153(2) 0.7056(2) 0.58519(12) 0.0138(5) Uani 1 1 d . .
C27 C 0.3900(2) 0.6121(2) 0.61342(12) 0.0149(5) Uani 1 1 d . .
C28 C 0.4730(2) 0.5534(2) 0.57154(13) 0.0176(6) Uani 1 1 d . .
H28 H 0.536324 0.519968 0.595089 0.021 Uiso 1 1 calc R U
C29 C 0.5293(3) 0.6372(3) 0.53037(15) 0.0251(7) Uani 1 1 d . .
H29A H 0.584151 0.597880 0.505553 0.038 Uiso 1 1 calc R U
H29B H 0.570041 0.694608 0.552464 0.038 Uiso 1 1 calc R U
H29C H 0.469656 0.672562 0.506776 0.038 Uiso 1 1 calc R U
C30 C 0.4133(2) 0.4571(2) 0.54061(13) 0.0195(6) Uani 1 1 d . .
H30A H 0.352416 0.487279 0.515191 0.023 Uiso 1 1 calc R U
H30B H 0.470003 0.417014 0.516450 0.023 Uiso 1 1 calc R U
C31 C 0.3600(2) 0.3760(2) 0.58274(14) 0.0204(6) Uani 1 1 d . .
C32 C 0.2993(2) 0.4242(2) 0.63160(13) 0.0190(6) Uani 1 1 d . .
H32 H 0.249530 0.378312 0.653821 0.023 Uiso 1 1 calc R U
C33 C 0.3124(2) 0.5326(2) 0.64575(12) 0.0154(5) Uani 1 1 d . .
C34 C 0.1734(3) 0.5279(3) 0.72076(15) 0.0256(6) Uani 1 1 d . .
H34A H 0.115841 0.495504 0.694878 0.038 Uiso 1 1 calc R U
H34B H 0.135368 0.579348 0.747474 0.038 Uiso 1 1 calc R U
H34C H 0.211308 0.468005 0.742361 0.038 Uiso 1 1 calc R U
Cl1 Cl 0.65848(5) 0.33541(5) 0.28501(3) 0.01865(14) Uani 1 1 d . .
Cl2 Cl 0.61779(6) 0.81880(6) 0.72410(3) 0.02553(17) Uani 1 1 d . .
O1 O 0.59547(17) 0.56153(15) 0.31875(9) 0.0181(4) Uani 1 1 d . .
O2 O 0.24014(16) 0.46049(15) 0.41449(8) 0.0152(4) Uani 1 1 d . .
O3 O 0.47280(16) 0.18524(15) 0.33205(8) 0.0142(4) Uani 1 1 d . .
O4 O 0.22315(16) 0.19922(16) 0.42001(9) 0.0166(4) Uani 1 1 d . .
O5 O 0.52378(17) 0.15311(16) 0.44034(9) 0.0189(4) Uani 1 1 d . .
O6 O 0.3739(2) -0.21142(17) 0.41133(11) 0.0282(5) Uani 1 1 d . .
O7 O 0.25458(18) 0.94592(16) 0.55952(10) 0.0210(4) Uani 1 1 d . .
O8 O 0.55545(19) 1.04443(18) 0.69462(9) 0.0253(5) Uani 1 1 d . .
O9 O 0.46251(16) 0.66914(16) 0.65510(8) 0.0174(4) Uani 1 1 d . .
O10 O 0.23855(16) 0.68685(16) 0.55123(9) 0.0173(4) Uani 1 1 d . .
O11 O 0.25818(17) 0.58816(17) 0.68778(9) 0.0195(4) Uani 1 1 d . .
O12 O 0.3656(2) 0.27458(18) 0.57546(11) 0.0310(6) Uani 1 1 d . .

loop_
_atom_site_aniso_label
_atom_site_aniso_U_11
_atom_site_aniso_U_22
_atom_site_aniso_U_33
_atom_site_aniso_U_23
_atom_site_aniso_U_13
_atom_site_aniso_U_12
C1 0.0206(14) 0.0116(13) 0.0325(16) -0.0003(12) 0.0013(11) -0.0046(11)
C2 0.0165(13) 0.0102(12) 0.0217(14) -0.0016(10) 0.0037(11) 0.0038(10)
C3 0.0116(12) 0.0136(12) 0.0129(12) -0.0012(9) -0.0012(10) 0.0014(10)
C4 0.0160(13) 0.0098(11) 0.0182(13) 0.0003(10) -0.0015(10) -0.0001(10)
C5 0.0135(12) 0.0135(12) 0.0156(13) 0.0022(10) -0.0011(10) -0.0015(10)
C6 0.0096(11) 0.0146(12) 0.0164(13) 0.0004(10) 0.0025(10) 0.0015(9)
C7 0.0118(12) 0.0127(12) 0.0154(12) 0.0006(10) -0.0006(9) -0.0012(9)
C8 0.0122(12) 0.0112(12) 0.0147(12) -0.0014(9) -0.0023(10) 0.0011(9)
C9 0.0137(12) 0.0127(12) 0.0147(12) -0.0019(10) -0.0020(10) 0.0016(10)
C10 0.0107(11) 0.0108(11) 0.0160(12) -0.0007(9) 0.0018(10) 0.0003(9)
C11 0.0105(12) 0.0154(13) 0.0163(13) -0.0009(10) 0.0006(10) -0.0001(10)
C12 0.0198(14) 0.0248(14) 0.0215(15) 0.0015(12) -0.0053(11) -0.0012(12)
C13 0.0168(13) 0.0151(13) 0.0237(14) 0.0028(11) 0.0001(11) 0.0032(10)
C14 0.0182(14) 0.0135(13) 0.0248(15) 0.0008(11) 0.0060(11) -0.0005(10)
C15 0.0157(13) 0.0134(13) 0.0287(15) -0.0038(11) 0.0007(11) -0.0045(10)
C16 0.0128(12) 0.0118(11) 0.0199(13) -0.0025(10) 0.0001(10) 0.0010(10)
C17 0.0189(14) 0.0229(14) 0.0215(14) -0.0058(12) -0.0048(11) 0.0047(11)
C18 0.0293(16) 0.0177(15) 0.0395(18) -0.0101(14) 0.0052(14) -0.0089(12)
C19 0.0204(14) 0.0169(13) 0.0199(14) -0.0051(11) 0.0057(11) -0.0074(11)
C20 0.0181(14) 0.0117(12) 0.0233(15) -0.0017(10) 0.0051(11) -0.0026(10)
C21 0.0158(12) 0.0131(12) 0.0194(13) 0.0010(10) 0.0024(11) -0.0008(10)
C22 0.0125(12) 0.0121(12) 0.0204(13) -0.0013(10) 0.0016(10) -0.0033(10)
C23 0.0132(12) 0.0150(12) 0.0187(13) 0.0007(10) 0.0024(10) -0.0025(10)
C24 0.0141(12) 0.0220(14) 0.0159(13) 0.0021(10) -0.0018(10) -0.0048(10)
C25 0.0216(15) 0.0145(14) 0.0393(18) 0.0061(12) -0.0047(13) 0.0000(11)
C26 0.0123(12) 0.0118(12) 0.0173(13) -0.0007(10) 0.0032(10) -0.0013(9)
C27 0.0128(12) 0.0128(12) 0.0190(13) -0.0004(10) -0.0020(10) -0.0028(10)
C28 0.0120(12) 0.0143(13) 0.0266(15) 0.0015(11) 0.0006(11) -0.0007(10)
C29 0.0201(14) 0.0188(14) 0.0363(18) -0.0005(12) 0.0113(13) -0.0009(12)
C30 0.0165(13) 0.0168(13) 0.0253(15) -0.0034(11) 0.0023(11) 0.0001(11)
C31 0.0166(14) 0.0165(13) 0.0281(15) 0.0003(11) -0.0047(12) -0.0014(10)
C32 0.0154(13) 0.0169(13) 0.0247(15) 0.0042(11) -0.0015(11) -0.0027(10)
C33 0.0107(12) 0.0163(12) 0.0191(13) 0.0037(11) -0.0022(10) -0.0004(10)
C34 0.0205(14) 0.0255(14) 0.0308(17) 0.0068(13) 0.0086(13) 0.0004(12)
Cl1 0.0141(3) 0.0160(3) 0.0259(3) 0.0031(3) 0.0069(2) 0.0019(2)
Cl2 0.0236(3) 0.0298(4) 0.0231(3) 0.0057(3) -0.0095(3) -0.0110(3)
O1 0.0153(9) 0.0109(9) 0.0282(11) 0.0020(8) 0.0030(8) -0.0035(7)
O2 0.0143(9) 0.0094(8) 0.0219(10) -0.0016(7) 0.0032(8) 0.0007(7)
O3 0.0140(9) 0.0098(9) 0.0186(9) 0.0009(7) 0.0029(7) 0.0009(7)
O4 0.0142(9) 0.0147(9) 0.0210(10) 0.0001(8) 0.0046(8) -0.0006(7)
O5 0.0188(10) 0.0155(9) 0.0222(10) 0.0018(8) -0.0066(8) -0.0022(8)
O6 0.0314(12) 0.0107(9) 0.0426(14) 0.0038(9) 0.0032(11) -0.0021(8)
O7 0.0195(10) 0.0117(9) 0.0319(12) 0.0019(8) -0.0063(9) -0.0019(8)
O8 0.0276(12) 0.0221(11) 0.0263(11) -0.0049(9) -0.0021(9) -0.0129(9)
O9 0.0160(9) 0.0139(9) 0.0223(10) 0.0016(8) -0.0050(7) -0.0017(8)
O10 0.0138(9) 0.0165(9) 0.0217(10) -0.0017(8) -0.0043(7) -0.0007(7)
O11 0.0178(10) 0.0171(9) 0.0235(11) 0.0015(8) 0.0046(8) -0.0013(8)
O12 0.0366(13) 0.0128(10) 0.0436(15) -0.0034(9) 0.0032(11) -0.0034(9)

loop_
_atom_type_symbol
_atom_type_description
_atom_type_scat_dispersion_real
_atom_type_scat_dispersion_imag
_atom_type_scat_source
C C 0.0033 0.0016 'International Tables Vol C Tables 4.2.6.8 and 6.1.1.4'
H H 0.0000 0.0000 'International Tables Vol C Tables 4.2.6.8 and 6.1.1.4'
N N 0.0061 0.0033 'International Tables Vol C Tables 4.2.6.8 and 6.1.1.4'
O O 0.0106 0.0060 'International Tables Vol C Tables 4.2.6.8 and 6.1.1.4'
Cl Cl 0.1484 0.1585 'International Tables Vol C Tables 4.2.6.8 and 6.1.1.4'

loop_
_geom_angle_atom_site_label_1
_geom_angle_atom_site_label_2
_geom_angle_atom_site_label_3
_geom_angle
O1 C1 H1A 109.5
O1 C1 H1B 109.5
H1A C1 H1B 109.5
O1 C1 H1C 109.5
H1A C1 H1C 109.5
H1B C1 H1C 109.5
O2 C2 H2A 109.5
O2 C2 H2B 109.5
H2A C2 H2B 109.5
O2 C2 H2C 109.5
H2A C2 H2C 109.5
H2B C2 H2C 109.5
O2 C3 C4 124.0(2)
O2 C3 C7 116.7(2)
C4 C3 C7 119.2(2)
C3 C4 C5 120.3(2)
C3 C4 H4 119.9
C5 C4 H4 119.9
O1 C5 C4 123.7(2)
O1 C5 C6 115.2(2)
C4 C5 C6 121.2(2)
C9 C6 C5 117.5(2)
C9 C6 Cl1 120.5(2)
C5 C6 Cl1 121.9(2)
C9 C7 C3 118.7(2)
C9 C7 C8 107.3(2)
C3 C7 C8 133.8(2)
O4 C8 C7 131.8(2)
O4 C8 C10 123.3(2)
C7 C8 C10 104.8(2)
O3 C9 C6 122.8(2)
O3 C9 C7 114.1(2)
C6 C9 C7 123.1(2)
O3 C10 C11 105.7(2)
O3 C10 C16 107.7(2)
C11 C10 C16 114.2(2)
O3 C10 C8 104.69(19)
C11 C10 C8 108.9(2)
C16 C10 C8 114.8(2)
O5 C11 C13 126.9(3)
O5 C11 C10 109.6(2)
C13 C11 C10 123.5(2)
O5 C12 H12A 109.5
O5 C12 H12B 109.5
H12A C12 H12B 109.5
O5 C12 H12C 109.5
H12A C12 H12C 109.5
H12B C12 H12C 109.5
C11 C13 C14 121.1(3)
C11 C13 H13 119.4
C14 C13 H13 119.4
O6 C14 C13 121.5(3)
O6 C14 C15 121.8(3)
C13 C14 C15 116.7(2)
C14 C15 C16 112.9(2)
C14 C15 H15A 109.0
C16 C15 H15A 109.0
C14 C15 H15B 109.0
C16 C15 H15B 109.0
H15A C15 H15B 107.8
C10 C16 C17 113.2(2)
C10 C16 C15 110.3(2)
C17 C16 C15 111.3(2)
C10 C16 H16 107.2
C17 C16 H16 107.2
C15 C16 H16 107.2
C16 C17 H17A 109.5
C16 C17 H17B 109.5
H17A C17 H17B 109.5
C16 C17 H17C 109.5
H17A C17 H17C 109.5
H17B C17 H17C 109.5
O8 C18 H18A 109.5
O8 C18 H18B 109.5
H18A C18 H18B 109.5
O8 C18 H18C 109.5
H18A C18 H18C 109.5
H18B C18 H18C 109.5
O8 C19 C20 124.3(3)
O8 C19 C24 114.6(3)
C20 C19 C24 121.1(3)
C21 C20 C19 120.3(3)
C21 C20 H20 119.9
C19 C20 H20 119.9
O7 C21 C20 124.7(2)
O7 C21 C22 116.6(2)
C20 C21 C22 118.7(3)
C23 C22 C21 119.4(2)
C23 C22 C26 107.1(2)
C21 C22 C26 133.4(3)
O9 C23 C24 122.1(3)
O9 C23 C22 114.8(2)
C24 C23 C22 123.0(3)
C23 C24 C19 117.5(3)
C23 C24 Cl2 121.1(2)
C19 C24 Cl2 121.2(2)
O7 C25 H25A 109.5
O7 C25 H25B 109.5
H25A C25 H25B 109.5
O7 C25 H25C 109.5
H25A C25 H25C 109.5
H25B C25 H25C 109.5
O10 C26 C22 131.9(3)
O10 C26 C27 123.4(2)
C22 C26 C27 104.7(2)
O9 C27 C33 107.8(2)
O9 C27 C28 106.0(2)
C33 C27 C28 113.7(2)
O9 C27 C26 105.5(2)
C33 C27 C26 109.3(2)
C28 C27 C26 113.9(2)
C30 C28 C29 113.0(2)
C30 C28 C27 111.1(2)
C29 C28 C27 111.4(2)
C30 C28 H28 107.0
C29 C28 H28 107.0
C27 C28 H28 107.0
C28 C29 H29A 109.5
C28 C29 H29B 109.5
H29A C29 H29B 109.5
C28 C29 H29C 109.5
H29A C29 H29C 109.5
H29B C29 H29C 109.5
C31 C30 C28 111.2(2)
C31 C30 H30A 109.4
C28 C30 H30A 109.4
C31 C30 H30B 109.4
C28 C30 H30B 109.4
H30A C30 H30B 108.0
O12 C31 C32 121.6(3)
O12 C31 C30 121.5(3)
C32 C31 C30 116.9(2)
C33 C32 C31 121.1(3)
C33 C32 H32 119.4
C31 C32 H32 119.4
O11 C33 C32 127.1(3)
O11 C33 C27 109.4(2)
C32 C33 C27 123.4(3)
O11 C34 H34A 109.5
O11 C34 H34B 109.5
H34A C34 H34B 109.5
O11 C34 H34C 109.5
H34A C34 H34C 109.5
H34B C34 H34C 109.5
C5 O1 C1 117.5(2)
C3 O2 C2 116.6(2)
C9 O3 C10 107.83(19)
C11 O5 C12 117.5(2)
C21 O7 C25 116.9(2)
C19 O8 C18 118.0(3)
C23 O9 C27 107.5(2)
C33 O11 C34 117.6(2)

loop_
_geom_bond_atom_site_label_1
_geom_bond_atom_site_label_2
_geom_bond_distance
C1 O1 1.449(3)
C1 H1A 0.9800
C1 H1B 0.9800
C1 H1C 0.9800
C2 O2 1.442(3)
C2 H2A 0.9800
C2 H2B 0.9800
C2 H2C 0.9800
C3 O2 1.350(3)
C3 C4 1.393(4)
C3 C7 1.415(4)
C4 C5 1.398(4)
C4 H4 0.9500
C5 O1 1.349(3)
C5 C6 1.408(4)
C6 C9 1.373(4)
C6 Cl1 1.732(3)
C7 C9 1.399(4)
C7 C8 1.460(4)
C8 O4 1.207(3)
C8 C10 1.566(4)
C9 O3 1.361(3)
C10 O3 1.464(3)
C10 C11 1.517(4)
C10 C16 1.530(4)
C11 O5 1.337(3)
C11 C13 1.349(4)
C12 O5 1.438(3)
C12 H12A 0.9800
C12 H12B 0.9800
C12 H12C 0.9800
C13 C14 1.457(4)
C13 H13 0.9500
C14 O6 1.227(3)
C14 C15 1.499(4)
C15 C16 1.538(4)
C15 H15A 0.9900
C15 H15B 0.9900
C16 C17 1.533(4)
C16 H16 1.0000
C17 H17A 0.9800
C17 H17B 0.9800
C17 H17C 0.9800
C18 O8 1.434(4)
C18 H18A 0.9800
C18 H18B 0.9800
C18 H18C 0.9800
C19 O8 1.345(3)
C19 C20 1.401(4)
C19 C24 1.406(4)
C20 C21 1.395(4)
C20 H20 0.9500
C21 O7 1.343(4)
C21 C22 1.408(4)
C22 C23 1.393(4)
C22 C26 1.461(4)
C23 O9 1.363(3)
C23 C24 1.369(4)
C24 Cl2 1.730(3)
C25 O7 1.441(3)
C25 H25A 0.9800
C25 H25B 0.9800
C25 H25C 0.9800
C26 O10 1.213(3)
C26 C27 1.560(4)
C27 O9 1.455(3)
C27 C33 1.511(4)
C27 C28 1.541(4)
C28 C30 1.525(4)
C28 C29 1.534(4)
C28 H28 1.0000
C29 H29A 0.9800
C29 H29B 0.9800
C29 H29C 0.9800
C30 C31 1.512(4)
C30 H30A 0.9900
C30 H30B 0.9900
C31 O12 1.226(4)
C31 C32 1.459(4)
C32 C33 1.345(4)
C32 H32 0.9500
C33 O11 1.341(3)
C34 O11 1.441(3)
C34 H34A 0.9800
C34 H34B 0.9800
C34 H34C 0.9800
